data_4337332
loop_
_publ_author_name
'Lincoln, Kimberly M.'
'Offutt, Michael E.'
'Hayden, Travis D.'
'Saunders, Ryker E.'
'Green, Kayla N.'

_publ_section_title
;
 Structural, Spectral, and Electrochemical Properties of Nickel(II),
 Copper(II), and Zinc(II) Complexes Containing 12-Membered Pyridine- and
 Pyridol-Based Tetra-aza Macrocycles.
;
_journal_issue 3
_journal_name_full 'Inorganic chemistry'
_journal_page_first 1406
_journal_page_last 1416
_journal_paper_doi 10.1021/ic402119s
_journal_volume 53
_journal_year 2014
_chemical_formula_moiety 'C22 H36 Cl2 N8 Ni2 O2, 2(Cl O4)'
_chemical_formula_sum 'C22 H36 Cl4 N8 Ni2 O10'
_chemical_formula_weight 831.77
_space_group_crystal_system triclinic
_space_group_IT_number 2
_space_group_name_Hall '-P 1'
_space_group_name_H-M_alt 'P -1'
_symmetry_space_group_name_Hall '-P 1'
_symmetry_space_group_name_H-M 'P -1'
_atom_sites_solution_hydrogens geom
_atom_sites_solution_primary direct
_atom_sites_solution_secondary difmap
_audit_creation_date 2013-09-04
_audit_creation_method
;
  Olex2 1.1
  (compiled 2011.11.01 svn.r2039, GUI svn.r3906)
;
_cell_angle_alpha 72.958(16)
_cell_angle_beta 80.072(16)
_cell_angle_gamma 78.071(17)
_cell_formula_units_Z 1
_cell_length_a 7.065(4)
_cell_length_b 10.659(7)
_cell_length_c 11.799(7)
_cell_measurement_temperature 100
_cell_volume 825.2(9)
_computing_molecular_graphics
;
O. V. Dolomanov, L. J. Bourhis, R. J. Gildea, J. A. K. Howard and H. Puschmann,
OLEX2: a complete structure solution, refinement and analysis program.
J. Appl. Cryst. (2009). 42, 339-341.
;
_computing_publication_material
;
O. V. Dolomanov, L. J. Bourhis, R. J. Gildea, J. A. K. Howard and H. Puschmann,
OLEX2: a complete structure solution, refinement and analysis program.
J. Appl. Cryst. (2009). 42, 339-341.
;
_computing_structure_refinement
;
XL, G.M. Sheldrick, Acta Cryst.
(2008). A64, 112-122
;
_computing_structure_solution 'SHELXS-97 (Sheldrick, 2008)'
_diffrn_ambient_temperature 373.15
_diffrn_measured_fraction_theta_full 0.959
_diffrn_measured_fraction_theta_max 0.959
_diffrn_radiation_wavelength 0.71073
_diffrn_reflns_av_R_equivalents 0.0142
_diffrn_reflns_av_unetI/netI 0.0220
_diffrn_reflns_limit_h_max 9
_diffrn_reflns_limit_h_min -5
_diffrn_reflns_limit_k_max 12
_diffrn_reflns_limit_k_min -13
_diffrn_reflns_limit_l_max 15
_diffrn_reflns_limit_l_min -13
_diffrn_reflns_number 5146
_diffrn_reflns_theta_full 27.29
_diffrn_reflns_theta_max 27.29
_diffrn_reflns_theta_min 2.03
_exptl_absorpt_coefficient_mu 1.528
_exptl_absorpt_correction_T_max 0.79
_exptl_absorpt_correction_T_min 0.62
_exptl_absorpt_correction_type multi-scan
_exptl_absorpt_process_details 'SADABS V2008/1 (Bruker AXS Inc.)'
_exptl_crystal_density_diffrn 1.674
_exptl_crystal_density_method 'not measured'
_exptl_crystal_F_000 428
_exptl_crystal_size_max 0.340
_exptl_crystal_size_mid 0.220
_exptl_crystal_size_min 0.160
_refine_diff_density_max 1.576
_refine_diff_density_min -1.266
_refine_ls_extinction_method none
_refine_ls_goodness_of_fit_ref 1.001
_refine_ls_hydrogen_treatment mixed
_refine_ls_matrix_type full
_refine_ls_number_parameters 203
_refine_ls_number_reflns 3545
_refine_ls_number_restraints 0
_refine_ls_restrained_S_all 1.001
_refine_ls_R_factor_all 0.0413
_refine_ls_R_factor_gt 0.0401
_refine_ls_shift/su_max 0.000
_refine_ls_shift/su_mean 0.000
_refine_ls_structure_factor_coef Fsqd
_refine_ls_weighting_details 'calc w=1/[\s^2^(Fo^2^)+(0.0677P)^2^+1.5613P] where P=(Fo^2^+2Fc^2^)/3'
_refine_ls_weighting_scheme calc
_refine_ls_wR_factor_gt 0.1121
_refine_ls_wR_factor_ref 0.1136
_reflns_number_gt 3385
_reflns_number_total 3545
_reflns_threshold_expression >2sigma(I)
_cod_data_source_file ic402119s_si_005.cif
_cod_data_source_block I
_cod_database_code 4337332

loop_
_space_group_symop_operation_xyz
'x, y, z'
'-x, -y, -z'

loop_
_atom_site_type_symbol
_atom_site_label
_atom_site_fract_x
_atom_site_fract_y
_atom_site_fract_z
_atom_site_U_iso_or_equiv
_atom_site_adp_type
_atom_site_calc_flag
_atom_site_refinement_flags
_atom_site_occupancy
_atom_site_disorder_assembly
_atom_site_disorder_group
Ni Ni1 0.39066(4) 0.12396(3) 0.37789(3) 0.01798(12) Uani d . 1 . 6
Cl Cl1 0.30668(9) -0.07366(6) 0.52578(6) 0.02522(16) Uani d . 1 . 6
O O1 0.7550(4) 0.5887(2) 0.0361(2) 0.0407(6) Uani d . 1 A 6
H H1 0.7582 0.6449 0.0593 0.061 Uiso d R 1 A 6
N N1 0.4990(3) 0.0419(2) 0.2292(2) 0.0235(5) Uani d . 1 A 6
H H1A 0.5748 -0.0314 0.251 0.028 Uiso d R 1 A 6
N N2 0.1241(3) 0.1585(2) 0.3111(2) 0.0242(5) Uani d . 1 A 6
H H2A 0.0611 0.1066 0.3592 0.029 Uiso d R 1 A 6
N N3 0.2507(3) 0.2778(2) 0.4623(2) 0.0256(5) Uani d . 1 A 6
H H3A 0.2536 0.2512 0.5339 0.031 Uiso d R 1 A 6
N N4 0.4890(3) 0.2824(2) 0.25970(19) 0.0197(4) Uani d . 1 A 6
C C1 0.4673(4) 0.3960(3) 0.2912(2) 0.0225(5) Uani d . 1 A 6
C C2 0.5506(4) 0.5041(3) 0.2184(3) 0.0272(6) Uani d . 1 A 6
H H2 0.5319 0.5832 0.2403 0.033 Uiso calc R 1 A 6
C C3 0.6634(4) 0.4907(3) 0.1112(3) 0.0277(6) Uani d . 1 A 6
C C4 0.6828(4) 0.3724(3) 0.0789(2) 0.0261(5) Uani d . 1 A 6
H H4 0.7545 0.3625 0.0072 0.031 Uiso calc R 1 A 6
C C5 0.5926(4) 0.2694(3) 0.1562(2) 0.0206(5) Uani d . 1 A 6
C C6 0.6082(4) 0.1349(3) 0.1326(2) 0.0261(5) Uani d . 1 A 6
H H6A 0.5583 0.1477 0.0577 0.031 Uiso calc R 1 A 6
H H6B 0.7444 0.0947 0.1244 0.031 Uiso calc R 1 A 6
C C7 0.3215(5) 0.0167(3) 0.1924(3) 0.0330(6) Uani d . 1 A 6
H H7A 0.2788 -0.0621 0.248 0.04 Uiso calc R 1 A 6
H H7B 0.3514 0.0016 0.1136 0.04 Uiso calc R 1 A 6
C C8 0.1611(4) 0.1357(3) 0.1908(3) 0.0326(6) Uani d . 1 A 6
H H8A 0.2003 0.2137 0.1319 0.039 Uiso calc R 1 A 6
H H8B 0.0435 0.1189 0.17 0.039 Uiso calc R 1 A 6
C C9 0.0253(4) 0.2929(3) 0.3169(3) 0.0307(6) Uani d . 1 A 6
H H9A -0.1108 0.3046 0.3059 0.037 Uiso calc R 1 A 6
H H9B 0.0857 0.3596 0.2544 0.037 Uiso calc R 1 A 6
C C10 0.0426(4) 0.3076(3) 0.4386(3) 0.0323(6) Uani d . 1 A 6
H H10A -0.0125 0.3978 0.4423 0.039 Uiso calc R 1 A 6
H H10B -0.031 0.2474 0.4998 0.039 Uiso calc R 1 A 6
C C11 0.3568(5) 0.3936(3) 0.4136(3) 0.0326(6) Uani d . 1 A 6
H H11A 0.4477 0.3896 0.468 0.039 Uiso calc R 1 A 6
H H11B 0.264 0.4754 0.4086 0.039 Uiso calc R 1 A 6
Cl Cl2 0.06287(12) 0.23436(8) 0.79750(8) 0.0393(2) Uani d . 1 B 6
O O2 0.1038(4) 0.1418(3) 0.7259(2) 0.0472(6) Uani d . 1 B 6
O O3 -0.1116(9) 0.2181(9) 0.8671(7) 0.199(4) Uani d . 1 B 6
O O4 0.2149(7) 0.2071(3) 0.8737(4) 0.0878(13) Uani d . 1 B 6
O O5 0.0617(7) 0.3667(5) 0.7238(5) 0.1069(15) Uiso d . 1 B 6

loop_
_atom_site_aniso_label
_atom_site_aniso_U_11
_atom_site_aniso_U_22
_atom_site_aniso_U_33
_atom_site_aniso_U_12
_atom_site_aniso_U_13
_atom_site_aniso_U_23
Ni1 0.01623(18) 0.01800(18) 0.01743(18) -0.00441(12) -0.00321(12) 0.00051(12)
Cl1 0.0201(3) 0.0260(3) 0.0253(3) -0.0097(2) -0.0070(2) 0.0062(2)
O1 0.0550(15) 0.0347(12) 0.0315(11) -0.0275(11) -0.0026(10) 0.0052(9)
N1 0.0243(11) 0.0205(10) 0.0255(11) -0.0054(8) -0.0037(9) -0.0041(9)
N2 0.0178(10) 0.0273(11) 0.0228(11) -0.0079(8) -0.0027(8) 0.0034(9)
N3 0.0255(11) 0.0279(11) 0.0205(11) -0.0050(9) -0.0002(9) -0.0031(9)
N4 0.0177(10) 0.0203(10) 0.0195(10) -0.0048(8) -0.0031(8) -0.0013(8)
C1 0.0215(12) 0.0200(12) 0.0245(12) -0.0036(9) -0.0055(10) -0.0019(10)
C2 0.0298(14) 0.0193(12) 0.0316(14) -0.0065(10) -0.0078(11) -0.0015(10)
C3 0.0280(13) 0.0259(13) 0.0254(13) -0.0109(11) -0.0090(11) 0.0066(10)
C4 0.0245(13) 0.0325(14) 0.0187(12) -0.0095(11) -0.0028(10) 0.0004(10)
C5 0.0174(11) 0.0233(12) 0.0195(11) -0.0045(9) -0.0055(9) -0.0007(9)
C6 0.0264(13) 0.0287(13) 0.0242(13) -0.0092(11) 0.0026(10) -0.0084(11)
C7 0.0353(16) 0.0380(16) 0.0332(15) -0.0177(13) -0.0047(12) -0.0127(13)
C8 0.0262(14) 0.0467(17) 0.0262(14) -0.0124(12) -0.0101(11) -0.0035(12)
C9 0.0192(12) 0.0292(14) 0.0347(15) -0.0002(10) -0.0062(11) 0.0044(11)
C10 0.0221(13) 0.0321(15) 0.0361(16) 0.0007(11) 0.0027(11) -0.0059(12)
C11 0.0370(16) 0.0296(14) 0.0331(15) -0.0099(12) 0.0049(12) -0.0133(12)
Cl2 0.0389(4) 0.0385(4) 0.0432(4) -0.0043(3) 0.0012(3) -0.0202(3)
O2 0.0583(16) 0.0445(14) 0.0381(13) 0.0015(12) -0.0053(11) -0.0172(11)
O3 0.133(5) 0.320(9) 0.241(8) -0.151(6) 0.136(5) -0.237(8)
O4 0.134(4) 0.0476(18) 0.099(3) -0.001(2) -0.069(3) -0.0238(18)

loop_
_atom_type_symbol
_atom_type_description
_atom_type_scat_dispersion_real
_atom_type_scat_dispersion_imag
_atom_type_scat_source
C C 0.0033 0.0016 'International Tables Vol C Tables 4.2.6.8 and 6.1.1.4'
H H 0.0000 0.0000 'International Tables Vol C Tables 4.2.6.8 and 6.1.1.4'
Cl Cl 0.1484 0.1585 'International Tables Vol C Tables 4.2.6.8 and 6.1.1.4'
N N 0.0061 0.0033 'International Tables Vol C Tables 4.2.6.8 and 6.1.1.4'
Ni Ni 0.3393 1.1124 'International Tables Vol C Tables 4.2.6.8 and 6.1.1.4'
O O 0.0106 0.0060 'International Tables Vol C Tables 4.2.6.8 and 6.1.1.4'

loop_
_geom_angle_atom_site_label_1
_geom_angle_atom_site_label_2
_geom_angle_atom_site_label_3
_geom_angle_site_symmetry_3
_geom_angle
Cl1 Ni1 Cl1 2_656 84.93(4)
N1 Ni1 Cl1 2_656 99.44(7)
N1 Ni1 Cl1 . 99.49(8)
N1 Ni1 N3 . 155.05(9)
N2 Ni1 Cl1 2_656 175.09(6)
N2 Ni1 Cl1 . 90.80(7)
N2 Ni1 N1 . 83.63(9)
N2 Ni1 N3 . 83.50(10)
N3 Ni1 Cl1 2_656 95.00(7)
N3 Ni1 Cl1 . 101.96(8)
N4 Ni1 Cl1 . 174.01(6)
N4 Ni1 Cl1 2_656 89.22(7)
N4 Ni1 N1 . 80.16(10)
N4 Ni1 N2 . 95.10(9)
N4 Ni1 N3 . 79.81(10)
Ni1 Cl1 Ni1 2_656 95.07(4)
C3 O1 H1 . 116.2
Ni1 N1 H1A . 110.3
C6 N1 Ni1 . 110.89(16)
C6 N1 H1A . 108.6
C7 N1 Ni1 . 104.34(17)
C7 N1 H1A . 109.2
C7 N1 C6 . 113.4(2)
Ni1 N2 H2A . 104.9
C8 N2 Ni1 . 108.50(17)
C8 N2 H2A . 113.1
C9 N2 Ni1 . 107.56(18)
C9 N2 H2A . 106.6
C9 N2 C8 . 115.6(2)
Ni1 N3 H3A . 110.3
C10 N3 Ni1 . 106.04(17)
C10 N3 H3A . 108.4
C10 N3 C11 . 114.3(2)
C11 N3 Ni1 . 108.58(17)
C11 N3 H3A . 109.2
C1 N4 Ni1 . 119.10(18)
C5 N4 Ni1 . 119.86(18)
C5 N4 C1 . 120.7(2)
N4 C1 C2 . 121.6(3)
N4 C1 C11 . 114.8(2)
C2 C1 C11 . 123.4(3)
C1 C2 H2 . 120.9
C1 C2 C3 . 118.3(3)
C3 C2 H2 . 120.9
O1 C3 C2 . 122.7(3)
O1 C3 C4 . 117.9(3)
C4 C3 C2 . 119.5(2)
C3 C4 H4 . 120.7
C3 C4 C5 . 118.6(3)
C5 C4 H4 . 120.7
N4 C5 C4 . 121.3(2)
N4 C5 C6 . 115.2(2)
C4 C5 C6 . 123.5(2)
N1 C6 C5 . 113.0(2)
N1 C6 H6A . 109.0
N1 C6 H6B . 109.0
C5 C6 H6A . 109.0
C5 C6 H6B . 109.0
H6A C6 H6B . 107.8
N1 C7 H7A . 109.8
N1 C7 H7B . 109.8
N1 C7 C8 . 109.4(2)
H7A C7 H7B . 108.2
C8 C7 H7A . 109.8
C8 C7 H7B . 109.8
N2 C8 C7 . 108.3(2)
N2 C8 H8A . 110.0
N2 C8 H8B . 110.0
C7 C8 H8A . 110.0
C7 C8 H8B . 110.0
H8A C8 H8B . 108.4
N2 C9 H9A . 110.1
N2 C9 H9B . 110.1
N2 C9 C10 . 107.9(2)
H9A C9 H9B . 108.4
C10 C9 H9A . 110.1
C10 C9 H9B . 110.1
N3 C10 C9 . 111.2(2)
N3 C10 H10A . 109.4
N3 C10 H10B . 109.4
C9 C10 H10A . 109.4
C9 C10 H10B . 109.4
H10A C10 H10B . 108.0
N3 C11 C1 . 112.3(2)
N3 C11 H11A . 109.1
N3 C11 H11B . 109.1
C1 C11 H11A . 109.1
C1 C11 H11B . 109.1
H11A C11 H11B . 107.9
O2 Cl2 O4 . 109.7(2)
O3 Cl2 O2 . 108.1(2)
O3 Cl2 O4 . 109.3(4)
O3 Cl2 O5 . 112.3(5)
O5 Cl2 O2 . 110.5(2)
O5 Cl2 O4 . 107.0(3)

loop_
_geom_bond_atom_site_label_1
_geom_bond_atom_site_label_2
_geom_bond_site_symmetry_2
_geom_bond_distance
Ni1 Cl1 2_656 2.4816(14)
Ni1 Cl1 . 2.4164(13)
Ni1 N1 . 2.142(3)
Ni1 N2 . 2.087(2)
Ni1 N3 . 2.146(3)
Ni1 N4 . 2.013(2)
Cl1 Ni1 2_656 2.4816(14)
O1 H1 . 0.7335
O1 C3 . 1.354(3)
N1 H1A . 0.8484
N1 C6 . 1.492(3)
N1 C7 . 1.493(4)
N2 H2A . 0.8104
N2 C8 . 1.479(4)
N2 C9 . 1.473(4)
N3 H3A . 0.8112
N3 C10 . 1.495(4)
N3 C11 . 1.495(4)
N4 C1 . 1.340(3)
N4 C5 . 1.340(3)
C1 C2 . 1.392(4)
C1 C11 . 1.514(4)
C2 H2 . 0.93
C2 C3 . 1.404(4)
C3 C4 . 1.394(4)
C4 H4 . 0.93
C4 C5 . 1.395(4)
C5 C6 . 1.518(4)
C6 H6A . 0.97
C6 H6B . 0.97
C7 H7A . 0.97
C7 H7B . 0.97
C7 C8 . 1.514(5)
C8 H8A . 0.97
C8 H8B . 0.97
C9 H9A . 0.97
C9 H9B . 0.97
C9 C10 . 1.518(5)
C10 H10A . 0.97
C10 H10B . 0.97
C11 H11A . 0.97
C11 H11B . 0.97
Cl2 O2 . 1.435(3)
Cl2 O3 . 1.371(4)
Cl2 O4 . 1.448(4)
Cl2 O5 . 1.423(5)

loop_
_geom_torsion_atom_site_label_1
_geom_torsion_atom_site_label_2
_geom_torsion_atom_site_label_3
_geom_torsion_atom_site_label_4
_geom_torsion_site_symmetry_1
_geom_torsion_site_symmetry_4
_geom_torsion
Ni1 N1 C6 C5 . . -7.6(3)
Ni1 N1 C7 C8 . . 44.5(3)
Ni1 N2 C8 C7 . . 38.9(3)
Ni1 N2 C9 C10 . . -45.5(2)
Ni1 N3 C10 C9 . . -34.2(3)
Ni1 N3 C11 C1 . . 23.8(3)
Ni1 N4 C1 C2 . . 173.0(2)
Ni1 N4 C1 C11 . . -3.6(3)
Ni1 N4 C5 C4 . . -172.11(19)
Ni1 N4 C5 C6 . . 6.1(3)
Cl1 Ni1 Cl1 Ni1 2_656 2_656 0
Cl1 Ni1 N1 C6 . . -165.72(16)
Cl1 Ni1 N1 C6 2_656 . -79.33(17)
Cl1 Ni1 N1 C7 . . 71.80(17)
Cl1 Ni1 N1 C7 2_656 . 158.19(16)
Cl1 Ni1 N2 C8 . . -110.93(18)
Cl1 Ni1 N2 C8 2_656 . -140.4(7)
Cl1 Ni1 N2 C9 2_656 . 93.8(8)
Cl1 Ni1 N2 C9 . . 123.36(17)
Cl1 Ni1 N3 C10 2_656 . -168.36(16)
Cl1 Ni1 N3 C10 . . -82.49(17)
Cl1 Ni1 N3 C11 . . 154.24(18)
Cl1 Ni1 N3 C11 2_656 . 68.38(19)
Cl1 Ni1 N4 C1 2_656 . -81.51(19)
Cl1 Ni1 N4 C1 . . -94.1(6)
Cl1 Ni1 N4 C5 2_656 . 91.48(18)
Cl1 Ni1 N4 C5 . . 78.9(7)
O1 C3 C4 C5 . . 178.8(2)
N1 Ni1 Cl1 Ni1 . 2_656 98.75(7)
N1 Ni1 N2 C8 . . -11.47(18)
N1 Ni1 N2 C9 . . -137.18(18)
N1 Ni1 N3 C10 . . 66.3(3)
N1 Ni1 N3 C11 . . -57.0(3)
N1 Ni1 N4 C1 . . 178.8(2)
N1 Ni1 N4 C5 . . -8.25(18)
N1 C7 C8 N2 . . -57.5(3)
N2 Ni1 Cl1 Ni1 . 2_656 -177.57(7)
N2 Ni1 N1 C6 . . 104.54(18)
N2 Ni1 N1 C7 . . -17.94(17)
N2 Ni1 N3 C10 . . 6.95(17)
N2 Ni1 N3 C11 . . -116.3(2)
N2 Ni1 N4 C1 . . 96.2(2)
N2 Ni1 N4 C5 . . -90.9(2)
N2 C9 C10 N3 . . 54.6(3)
N3 Ni1 Cl1 Ni1 . 2_656 -94.05(8)
N3 Ni1 N1 C6 . . 45.2(3)
N3 Ni1 N1 C7 . . -77.3(3)
N3 Ni1 N2 C8 . . 147.12(19)
N3 Ni1 N2 C9 . . 21.41(17)
N3 Ni1 N4 C1 . . 13.72(19)
N3 Ni1 N4 C5 . . -173.3(2)
N4 Ni1 Cl1 Ni1 . 2_656 12.6(6)
N4 Ni1 N1 C6 . . 8.21(17)
N4 Ni1 N1 C7 . . -114.26(18)
N4 Ni1 N2 C8 . . 68.0(2)
N4 Ni1 N2 C9 . . -57.70(18)
N4 Ni1 N3 C10 . . 103.34(18)
N4 Ni1 N3 C11 . . -19.93(18)
N4 C1 C2 C3 . . -1.6(4)
N4 C1 C11 N3 . . -14.5(4)
N4 C5 C6 N1 . . 1.5(3)
C1 N4 C5 C4 . . 0.8(4)
C1 N4 C5 C6 . . 179.0(2)
C1 C2 C3 O1 . . -178.0(3)
C1 C2 C3 C4 . . 2.3(4)
C2 C1 C11 N3 . . 168.9(3)
C2 C3 C4 C5 . . -1.5(4)
C3 C4 C5 N4 . . 0.0(4)
C3 C4 C5 C6 . . -178.1(2)
C4 C5 C6 N1 . . 179.8(2)
C5 N4 C1 C2 . . 0.1(4)
C5 N4 C1 C11 . . -176.6(2)
C6 N1 C7 C8 . . -76.3(3)
C7 N1 C6 C5 . . 109.5(3)
C8 N2 C9 C10 . . -166.9(2)
C9 N2 C8 C7 . . 159.8(2)
C10 N3 C11 C1 . . -94.4(3)
C11 N3 C10 C9 . . 85.4(3)
C11 C1 C2 C3 . . 174.7(3)
